data_4109232
loop_
_publ_author_name
'Sergiy V. Rosokha'
'Jay K. Kochi'

_publ_section_title
;
 Continuum of Outer- and Inner-Sphere Mechanisms for Organic Electron
 Transfer. Steric Modulation of the Precursor Complex in Paramagnetic
 (Ion-Radical) Self-Exchanges
;
_journal_name_full 'Journal of the American Chemical Society'
_journal_page_first 3683
_journal_page_last 3697
_journal_paper_doi 10.1021/ja069149m
_journal_volume 129
_journal_year 2007
_chemical_formula_moiety 'C13 H36 B11, C12 H9 N S, H2 O'
_chemical_formula_sum 'C25 H47 B11 N O S'
_chemical_formula_weight 528.61
_chemical_name_common 'PhTZ Car * H2O'
_chemical_name_systematic
; 
 Phenothiazolium dodecamethylcarboranate hydrate
;
_space_group_IT_number 14
_symmetry_cell_setting monoclinic
_symmetry_space_group_name_Hall '-P 2yn'
_symmetry_space_group_name_H-M 'P 1 21/n 1'
_atom_sites_solution_hydrogens geom
_atom_sites_solution_primary direct
_atom_sites_solution_secondary difmap
_audit_creation_method SHELXL-97
_cell_angle_alpha 90.00
_cell_angle_beta 100.382(13)
_cell_angle_gamma 90.00
_cell_formula_units_Z 4
_cell_length_a 9.1694(12)
_cell_length_b 19.703(3)
_cell_length_c 17.610(3)
_cell_measurement_reflns_used 196
_cell_measurement_temperature 173(2)
_cell_measurement_theta_max 20.84
_cell_measurement_theta_min 2.35
_cell_volume 3129.4(8)
_computing_cell_refinement 'SAINT V6.28 (BrukerAXS, 1997-2001)'
_computing_data_collection 'SMART V5.630 (BrukerAXS, 1997-2001)'
_computing_data_reduction 'SAINT & SADABS V2.06 (Sheldrick, 2000)'
_computing_molecular_graphics 'XP V5.06 (BrukerAXS, 1997-99)'
_computing_publication_material 'SHELXL-93, XCIF V5.05 (BrukerAXS, 1997-99)'
_computing_structure_refinement 'SHELXTL v. 6.12 (Sheldrick, 2001)'
_computing_structure_solution 'SHELXTL v. 6.12 (Sheldrick, 2001)'
_diffrn_ambient_temperature 173(2)
_diffrn_measured_fraction_theta_full 0.999
_diffrn_measured_fraction_theta_max 0.962
_diffrn_measurement_device 'Siemens SMART'
_diffrn_measurement_method
;
\w-scan, frame range 0.3 deg, hemisphere
;
_diffrn_radiation_monochromator graphite
_diffrn_radiation_source 'fine-focus sealed tube'
_diffrn_radiation_type MoK\a
_diffrn_radiation_wavelength 0.71073
_diffrn_reflns_av_R_equivalents 0.0613
_diffrn_reflns_av_sigmaI/netI 0.0537
_diffrn_reflns_limit_h_max 13
_diffrn_reflns_limit_h_min -13
_diffrn_reflns_limit_k_max 27
_diffrn_reflns_limit_k_min -27
_diffrn_reflns_limit_l_max 24
_diffrn_reflns_limit_l_min -25
_diffrn_reflns_number 47809
_diffrn_reflns_theta_full 30.00
_diffrn_reflns_theta_max 30.98
_diffrn_reflns_theta_min 2.07
_diffrn_standards_decay_% 0
_diffrn_standards_interval_count 0
_diffrn_standards_interval_time 0
_diffrn_standards_number none
_exptl_absorpt_coefficient_mu 0.124
_exptl_absorpt_correction_type none
_exptl_crystal_colour black
_exptl_crystal_density_diffrn 1.122
_exptl_crystal_description octahedron
_exptl_crystal_F_000 1132
_exptl_crystal_size_max 0.3
_exptl_crystal_size_mid 0.3
_exptl_crystal_size_min 0.3
_refine_diff_density_max 0.506
_refine_diff_density_min -0.401
_refine_diff_density_rms 0.078
_refine_ls_extinction_method none
_refine_ls_goodness_of_fit_ref 0.881
_refine_ls_hydrogen_treatment constr
_refine_ls_matrix_type full
_refine_ls_number_parameters 355
_refine_ls_number_reflns 9582
_refine_ls_number_restraints 0
_refine_ls_restrained_S_all 0.881
_refine_ls_R_factor_all 0.0819
_refine_ls_R_factor_gt 0.0620
_refine_ls_shift/su_max 0.001
_refine_ls_shift/su_mean 0.000
_refine_ls_structure_factor_coef Fsqd
_refine_ls_weighting_details 'calc w=1/[\s^2^(Fo^2^)+(0.1442P)^2^+0.6950P] where P=(Fo^2^+2Fc^2^)/3'
_refine_ls_weighting_scheme calc
_refine_ls_wR_factor_gt 0.1823
_refine_ls_wR_factor_ref 0.1974
_reflns_number_gt 7112
_reflns_number_total 9582
_reflns_threshold_expression >2sigma(I)
_cod_data_source_file ja069149msi20061220_055636.cif
_cod_data_source_block ros31
_cod_database_code 4109232

loop_
_symmetry_equiv_pos_as_xyz
'x, y, z'
'-x+1/2, y+1/2, -z+1/2'
'-x, -y, -z'
'x-1/2, -y-1/2, z-1/2'

loop_
_atom_site_label
_atom_site_type_symbol
_atom_site_fract_x
_atom_site_fract_y
_atom_site_fract_z
_atom_site_U_iso_or_equiv
_atom_site_adp_type
_atom_site_occupancy
_atom_site_symmetry_multiplicity
_atom_site_calc_flag
_atom_site_refinement_flags
C21 C 0.9055(2) 0.67247(10) 0.85381(12) 0.0360(4) Uani 1 1 d .
H21A H 0.9415 0.7117 0.8284 0.054 Uiso 1 1 calc R
H21B H 0.8647 0.6387 0.8148 0.054 Uiso 1 1 calc R
H21C H 0.9878 0.6523 0.8900 0.054 Uiso 1 1 calc R
C22 C 0.6727(3) 0.79311(10) 0.77885(10) 0.0387(5) Uani 1 1 d .
H22A H 0.7015 0.7587 0.7442 0.058 Uiso 1 1 calc R
H22B H 0.7474 0.8292 0.7870 0.058 Uiso 1 1 calc R
H22C H 0.5764 0.8124 0.7558 0.058 Uiso 1 1 calc R
C23 C 0.5567(2) 0.63009(10) 0.78736(10) 0.0348(4) Uani 1 1 d .
H23A H 0.6179 0.6439 0.7498 0.052 Uiso 1 1 calc R
H23B H 0.4519 0.6376 0.7655 0.052 Uiso 1 1 calc R
H23C H 0.5731 0.5819 0.7996 0.052 Uiso 1 1 calc R
C24 C 0.7468(2) 0.55752(9) 0.94969(13) 0.0360(4) Uani 1 1 d .
H24A H 0.6660 0.5311 0.9196 0.054 Uiso 1 1 calc R
H24B H 0.7666 0.5410 1.0030 0.054 Uiso 1 1 calc R
H24C H 0.8363 0.5526 0.9270 0.054 Uiso 1 1 calc R
C25 C 0.9800(2) 0.67728(10) 1.04384(11) 0.0330(4) Uani 1 1 d .
H25A H 1.0315 0.7178 1.0673 0.049 Uiso 1 1 calc R
H25B H 1.0379 0.6566 1.0083 0.049 Uiso 1 1 calc R
H25C H 0.9685 0.6447 1.0843 0.049 Uiso 1 1 calc R
C26 C 0.9371(2) 0.82244(10) 0.94012(11) 0.0322(4) Uani 1 1 d .
H26A H 1.0265 0.7948 0.9424 0.048 Uiso 0.13(3) 1 calc PR
H26B H 0.9503 0.8537 0.9842 0.048 Uiso 0.13(3) 1 calc PR
H26C H 0.9195 0.8485 0.8920 0.048 Uiso 0.13(3) 1 calc PR
H26D H 0.9044 0.8699 0.9366 0.048 Uiso 0.87(3) 1 calc PR
H26E H 0.9806 0.8110 0.8949 0.048 Uiso 0.87(3) 1 calc PR
H26F H 1.0114 0.8161 0.9871 0.048 Uiso 0.87(3) 1 calc PR
C27 C 0.5756(2) 0.88254(8) 0.93429(11) 0.0322(4) Uani 1 1 d .
H27A H 0.5200 0.8930 0.8827 0.048 Uiso 1 1 calc R
H27B H 0.6679 0.9088 0.9436 0.048 Uiso 1 1 calc R
H27C H 0.5156 0.8944 0.9731 0.048 Uiso 1 1 calc R
C28 C 0.3343(2) 0.75943(10) 0.83764(12) 0.0352(4) Uani 1 1 d .
H28A H 0.3429 0.8029 0.8118 0.053 Uiso 1 1 calc R
H28B H 0.2588 0.7631 0.8704 0.053 Uiso 1 1 calc R
H28C H 0.3055 0.7240 0.7988 0.053 Uiso 1 1 calc R
C29 C 0.3834(2) 0.61040(10) 0.94391(12) 0.0353(4) Uani 1 1 d .
H29A H 0.4183 0.5721 0.9778 0.053 Uiso 1 1 calc R
H29B H 0.3509 0.5939 0.8911 0.053 Uiso 1 1 calc R
H29C H 0.3002 0.6325 0.9619 0.053 Uiso 1 1 calc R
C30 C 0.6554(2) 0.64094(10) 1.11000(10) 0.0326(4) Uani 1 1 d .
H30A H 0.6181 0.5946 1.1002 0.049 Uiso 1 1 calc R
H30B H 0.5923 0.6655 1.1401 0.049 Uiso 1 1 calc R
H30C H 0.7572 0.6394 1.1390 0.049 Uiso 1 1 calc R
C31 C 0.7708(2) 0.80713(10) 1.10337(10) 0.0296(4) Uani 1 1 d .
H31A H 0.8233 0.7767 1.1431 0.044 Uiso 0.21(2) 1 calc PR
H31B H 0.6856 0.8273 1.1215 0.044 Uiso 0.21(2) 1 calc PR
H31C H 0.8381 0.8432 1.0929 0.044 Uiso 0.21(2) 1 calc PR
H31D H 0.7414 0.8548 1.0953 0.044 Uiso 0.79(2) 1 calc PR
H31E H 0.8790 0.8041 1.1168 0.044 Uiso 0.79(2) 1 calc PR
H31F H 0.7265 0.7883 1.1455 0.044 Uiso 0.79(2) 1 calc PR
C32 C 0.39531(19) 0.76812(10) 1.03831(11) 0.0308(4) Uani 1 1 d .
H32A H 0.4191 0.8133 1.0605 0.046 Uiso 0.21(2) 1 calc PR
H32B H 0.3879 0.7358 1.0797 0.046 Uiso 0.21(2) 1 calc PR
H32C H 0.3005 0.7699 1.0023 0.046 Uiso 0.21(2) 1 calc PR
H32D H 0.3193 0.7327 1.0345 0.046 Uiso 0.79(2) 1 calc PR
H32E H 0.3505 0.8102 1.0153 0.046 Uiso 0.79(2) 1 calc PR
H32F H 0.4379 0.7761 1.0927 0.046 Uiso 0.79(2) 1 calc PR
C20 C 0.78356(18) 0.69549(8) 0.89808(9) 0.0231(3) Uani 1 1 d .
B12 B 0.6611(2) 0.75901(9) 0.85947(10) 0.0214(3) Uani 1 1 d .
B13 B 0.60085(19) 0.67389(9) 0.86401(10) 0.0202(3) Uani 1 1 d .
B14 B 0.70042(19) 0.63557(9) 0.94882(10) 0.0205(3) Uani 1 1 d .
B15 B 0.82088(18) 0.69816(9) 0.99758(10) 0.0193(3) Uani 1 1 d .
B16 B 0.79850(19) 0.77425(9) 0.94308(10) 0.0196(3) Uani 1 1 d .
B17 B 0.61376(19) 0.80303(8) 0.93981(10) 0.0197(3) Uani 1 1 d .
B18 B 0.4910(2) 0.74022(9) 0.89000(10) 0.0210(3) Uani 1 1 d .
B19 B 0.51559(19) 0.66380(9) 0.94541(10) 0.0206(3) Uani 1 1 d .
B20 B 0.65329(19) 0.67914(9) 1.02940(10) 0.0196(3) Uani 1 1 d .
B21 B 0.71413(18) 0.76503(9) 1.02584(10) 0.0185(3) Uani 1 1 d .
B22 B 0.52337(18) 0.74426(9) 0.99324(10) 0.0197(3) Uani 1 1 d .
O1 O 0.70911(15) 0.38233(8) 0.86645(8) 0.0394(3) Uani 1 1 d .
H1B H 0.6285 0.3633 0.8719 0.047 Uiso 1 1 d R
H1C H 0.7876 0.3754 0.8994 0.047 Uiso 1 1 d R
S1 S 0.70806(5) 0.56662(2) 0.60787(2) 0.02644(12) Uani 1 1 d .
C1 C 0.85640(18) 0.54523(8) 0.67903(9) 0.0220(3) Uani 1 1 d .
C2 C 0.9923(2) 0.57710(9) 0.67708(11) 0.0297(4) Uani 1 1 d .
H2A H 1.0003 0.6088 0.6374 0.036 Uiso 1 1 calc R
C3 C 1.1142(2) 0.56244(10) 0.73261(12) 0.0339(4) Uani 1 1 d .
H3A H 1.2058 0.5846 0.7314 0.041 Uiso 1 1 calc R
C4 C 1.1042(2) 0.51501(10) 0.79100(12) 0.0338(4) Uani 1 1 d .
H4A H 1.1892 0.5050 0.8288 0.041 Uiso 1 1 calc R
C5 C 0.97238(19) 0.48305(9) 0.79368(10) 0.0274(3) Uani 1 1 d .
H5A H 0.9665 0.4508 0.8332 0.033 Uiso 1 1 calc R
C6 C 0.84611(17) 0.49782(8) 0.73818(9) 0.0211(3) Uani 1 1 d .
C7 C 0.58313(17) 0.47322(7) 0.69415(9) 0.0205(3) Uani 1 1 d .
C8 C 0.46093(19) 0.43549(8) 0.70886(10) 0.0258(3) Uani 1 1 d .
H8A H 0.4717 0.4059 0.7521 0.031 Uiso 1 1 calc R
C9 C 0.3266(2) 0.44135(9) 0.66083(11) 0.0300(4) Uani 1 1 d .
H9A H 0.2444 0.4157 0.6709 0.036 Uiso 1 1 calc R
C10 C 0.3092(2) 0.48497(9) 0.59690(11) 0.0304(4) Uani 1 1 d .
H10B H 0.2154 0.4885 0.5639 0.037 Uiso 1 1 calc R
C11 C 0.42693(19) 0.52267(9) 0.58160(10) 0.0269(3) Uani 1 1 d .
H11B H 0.4140 0.5524 0.5384 0.032 Uiso 1 1 calc R
C12 C 0.56555(18) 0.51723(8) 0.62972(9) 0.0213(3) Uani 1 1 d .
N1 N 0.71598(15) 0.46603(7) 0.74314(8) 0.0218(3) Uani 1 1 d .
H1A H 0.7177 0.4379 0.7821 0.026 Uiso 1 1 calc R

loop_
_atom_site_aniso_label
_atom_site_aniso_U_11
_atom_site_aniso_U_22
_atom_site_aniso_U_33
_atom_site_aniso_U_23
_atom_site_aniso_U_13
_atom_site_aniso_U_12
C21 0.0362(10) 0.0339(10) 0.0414(10) -0.0034(8) 0.0161(8) 0.0012(8)
C22 0.0601(13) 0.0324(10) 0.0230(8) 0.0061(7) 0.0061(8) -0.0037(9)
C23 0.0437(11) 0.0345(9) 0.0241(8) -0.0082(7) 0.0005(7) -0.0036(8)
C24 0.0432(11) 0.0195(8) 0.0475(11) 0.0037(7) 0.0137(9) 0.0048(7)
C25 0.0240(8) 0.0388(10) 0.0343(9) 0.0035(8) -0.0001(7) 0.0041(7)
C26 0.0312(9) 0.0304(9) 0.0370(10) -0.0013(7) 0.0112(7) -0.0104(7)
C27 0.0372(10) 0.0184(8) 0.0382(10) -0.0017(7) -0.0006(8) 0.0052(7)
C28 0.0287(9) 0.0341(10) 0.0371(10) -0.0032(8) -0.0094(7) 0.0054(7)
C29 0.0322(9) 0.0321(9) 0.0425(11) -0.0059(8) 0.0093(8) -0.0140(7)
C30 0.0376(10) 0.0363(10) 0.0248(8) 0.0103(7) 0.0083(7) -0.0028(8)
C31 0.0283(8) 0.0362(9) 0.0227(8) -0.0096(7) 0.0002(6) -0.0048(7)
C32 0.0232(8) 0.0349(9) 0.0357(9) -0.0074(7) 0.0090(7) 0.0013(7)
C20 0.0242(8) 0.0209(7) 0.0252(8) -0.0001(6) 0.0070(6) 0.0007(6)
B12 0.0269(8) 0.0188(8) 0.0179(7) 0.0016(6) 0.0024(6) 0.0003(6)
B13 0.0225(8) 0.0188(8) 0.0185(7) -0.0023(6) 0.0020(6) -0.0013(6)
B14 0.0219(8) 0.0162(7) 0.0236(8) 0.0006(6) 0.0048(6) 0.0012(6)
B15 0.0170(7) 0.0207(8) 0.0200(7) 0.0015(6) 0.0031(6) 0.0010(6)
B16 0.0200(8) 0.0187(7) 0.0202(7) 0.0006(6) 0.0040(6) -0.0025(6)
B17 0.0218(8) 0.0159(7) 0.0201(8) -0.0013(6) 0.0001(6) 0.0015(6)
B18 0.0213(8) 0.0188(8) 0.0211(8) -0.0018(6) -0.0012(6) 0.0006(6)
B19 0.0201(8) 0.0186(8) 0.0229(8) -0.0012(6) 0.0035(6) -0.0032(6)
B20 0.0191(7) 0.0209(8) 0.0190(7) 0.0027(6) 0.0040(6) -0.0007(6)
B21 0.0175(7) 0.0206(8) 0.0168(7) -0.0017(6) 0.0017(6) -0.0015(6)
B22 0.0174(7) 0.0203(8) 0.0212(8) -0.0031(6) 0.0028(6) 0.0000(6)
O1 0.0307(7) 0.0534(9) 0.0351(7) 0.0206(6) 0.0085(6) 0.0092(6)
S1 0.0280(2) 0.0283(2) 0.0225(2) 0.00715(15) 0.00320(15) -0.00372(15)
C1 0.0252(8) 0.0201(7) 0.0212(7) -0.0008(6) 0.0052(6) -0.0012(6)
C2 0.0283(8) 0.0288(9) 0.0333(9) 0.0023(7) 0.0091(7) -0.0038(7)
C3 0.0249(8) 0.0328(9) 0.0438(11) -0.0008(8) 0.0060(7) -0.0031(7)
C4 0.0273(9) 0.0321(9) 0.0388(10) -0.0023(8) -0.0025(7) 0.0012(7)
C5 0.0278(8) 0.0239(8) 0.0286(8) 0.0006(6) -0.0001(7) 0.0022(6)
C6 0.0237(7) 0.0176(7) 0.0218(7) -0.0016(5) 0.0041(6) 0.0014(6)
C7 0.0229(7) 0.0179(7) 0.0207(7) -0.0023(5) 0.0041(6) 0.0002(5)
C8 0.0294(8) 0.0219(7) 0.0273(8) 0.0007(6) 0.0083(7) -0.0029(6)
C9 0.0240(8) 0.0290(9) 0.0377(9) -0.0032(7) 0.0078(7) -0.0033(6)
C10 0.0247(8) 0.0317(9) 0.0330(9) -0.0050(7) 0.0001(7) 0.0019(7)
C11 0.0290(8) 0.0274(8) 0.0234(8) 0.0010(6) 0.0025(6) 0.0032(6)
C12 0.0253(7) 0.0184(7) 0.0208(7) -0.0022(5) 0.0054(6) -0.0007(6)
N1 0.0257(7) 0.0194(6) 0.0202(6) 0.0034(5) 0.0038(5) 0.0002(5)

loop_
_atom_type_symbol
_atom_type_description
_atom_type_scat_dispersion_real
_atom_type_scat_dispersion_imag
_atom_type_scat_source
C C 0.0033 0.0016 'International Tables Vol C Tables 4.2.6.8 and 6.1.1.4'
H H 0.0000 0.0000 'International Tables Vol C Tables 4.2.6.8 and 6.1.1.4'
B B 0.0013 0.0007 'International Tables Vol C Tables 4.2.6.8 and 6.1.1.4'
N N 0.0061 0.0033 'International Tables Vol C Tables 4.2.6.8 and 6.1.1.4'
S S 0.1246 0.1234 'International Tables Vol C Tables 4.2.6.8 and 6.1.1.4'
O O 0.0106 0.0060 'International Tables Vol C Tables 4.2.6.8 and 6.1.1.4'

loop_
_geom_angle_atom_site_label_1
_geom_angle_atom_site_label_2
_geom_angle_atom_site_label_3
_geom_angle
C20 C21 H21A 109.5
C20 C21 H21B 109.5
H21A C21 H21B 109.5
C20 C21 H21C 109.5
H21A C21 H21C 109.5
H21B C21 H21C 109.5
B12 C22 H22A 109.5
B12 C22 H22B 109.5
H22A C22 H22B 109.5
B12 C22 H22C 109.5
H22A C22 H22C 109.5
H22B C22 H22C 109.5
B13 C23 H23A 109.5
B13 C23 H23B 109.5
H23A C23 H23B 109.5
B13 C23 H23C 109.5
H23A C23 H23C 109.5
H23B C23 H23C 109.5
B14 C24 H24A 109.5
B14 C24 H24B 109.5
H24A C24 H24B 109.5
B14 C24 H24C 109.5
H24A C24 H24C 109.5
H24B C24 H24C 109.5
B15 C25 H25A 109.5
B15 C25 H25B 109.5
H25A C25 H25B 109.5
B15 C25 H25C 109.5
H25A C25 H25C 109.5
H25B C25 H25C 109.5
B16 C26 H26A 109.5
B16 C26 H26B 109.5
H26A C26 H26B 109.5
B16 C26 H26C 109.5
H26A C26 H26C 109.5
H26B C26 H26C 109.5
B16 C26 H26D 109.5
B16 C26 H26E 109.5
H26D C26 H26E 109.5
B16 C26 H26F 109.5
H26D C26 H26F 109.5
H26E C26 H26F 109.5
B17 C27 H27A 109.5
B17 C27 H27B 109.5
H27A C27 H27B 109.5
B17 C27 H27C 109.5
H27A C27 H27C 109.5
H27B C27 H27C 109.5
B18 C28 H28A 109.5
B18 C28 H28B 109.5
H28A C28 H28B 109.5
B18 C28 H28C 109.5
H28A C28 H28C 109.5
H28B C28 H28C 109.5
B19 C29 H29A 109.5
B19 C29 H29B 109.5
H29A C29 H29B 109.5
B19 C29 H29C 109.5
H29A C29 H29C 109.5
H29B C29 H29C 109.5
B20 C30 H30A 109.5
B20 C30 H30B 109.5
H30A C30 H30B 109.5
B20 C30 H30C 109.5
H30A C30 H30C 109.5
H30B C30 H30C 109.5
B21 C31 H31A 109.5
B21 C31 H31B 109.5
H31A C31 H31B 109.5
B21 C31 H31C 109.5
H31A C31 H31C 109.5
H31B C31 H31C 109.5
B21 C31 H31D 109.5
B21 C31 H31E 109.5
H31D C31 H31E 109.5
B21 C31 H31F 109.5
H31D C31 H31F 109.5
H31E C31 H31F 109.5
B22 C32 H32A 109.5
B22 C32 H32B 109.5
H32A C32 H32B 109.5
B22 C32 H32C 109.5
H32A C32 H32C 109.5
H32B C32 H32C 109.5
B22 C32 H32D 109.5
B22 C32 H32E 109.5
H32D C32 H32E 109.5
B22 C32 H32F 109.5
H32D C32 H32F 109.5
H32E C32 H32F 109.5
C21 C20 B15 119.57(14)
C21 C20 B13 119.87(14)
B15 C20 B13 111.28(12)
C21 C20 B12 119.39(14)
B15 C20 B12 111.83(12)
B13 C20 B12 61.53(10)
C21 C20 B16 119.26(14)
B15 C20 B16 61.59(10)
B13 C20 B16 111.73(12)
B12 C20 B16 61.76(10)
C21 C20 B14 119.05(14)
B15 C20 B14 61.54(10)
B13 C20 B14 61.54(10)
B12 C20 B14 112.24(12)
B16 C20 B14 112.23(12)
C22 B12 C20 120.74(15)
C22 B12 B13 120.75(14)
C20 B12 B13 59.00(10)
C22 B12 B18 124.13(15)
C20 B12 B18 105.79(12)
B13 B12 B18 59.45(10)
C22 B12 B17 124.67(14)
C20 B12 B17 105.86(12)
B13 B12 B17 107.63(12)
B18 B12 B17 60.52(10)
C22 B12 B16 120.99(14)
C20 B12 B16 59.13(10)
B13 B12 B16 107.57(12)
B18 B12 B16 108.25(12)
B17 B12 B16 59.88(10)
C23 B13 C20 120.70(14)
C23 B13 B18 123.58(14)
C20 B13 B18 106.93(12)
C23 B13 B19 123.08(14)
C20 B13 B19 106.84(12)
B18 B13 B19 60.93(10)
C23 B13 B12 120.57(14)
C20 B13 B12 59.47(10)
B18 B13 B12 60.43(10)
B19 B13 B12 109.32(12)
C23 B13 B14 119.82(14)
C20 B13 B14 59.49(10)
B18 B13 B14 109.21(12)
B19 B13 B14 60.24(10)
B12 B13 B14 108.89(12)
C24 B14 C20 121.28(14)
C24 B14 B15 121.66(14)
C20 B14 B15 58.87(10)
C24 B14 B13 120.98(14)
C20 B14 B13 58.97(10)
B15 B14 B13 107.06(12)
C24 B14 B19 123.64(14)
C20 B14 B19 105.94(12)
B15 B14 B19 107.86(12)
B13 B14 B19 59.62(10)
C24 B14 B20 124.11(14)
C20 B14 B20 105.95(12)
B15 B14 B20 59.78(10)
B13 B14 B20 107.74(12)
B19 B14 B20 60.49(10)
C25 B15 C20 120.53(14)
C25 B15 B21 123.52(14)
C20 B15 B21 106.90(12)
C25 B15 B20 123.49(14)
C20 B15 B20 106.91(12)
B21 B15 B20 60.74(10)
C25 B15 B14 120.15(14)
C20 B15 B14 59.59(10)
B21 B15 B14 109.10(12)
B20 B15 B14 60.28(10)
C25 B15 B16 120.13(14)
C20 B15 B16 59.55(10)
B21 B15 B16 60.35(10)
B20 B15 B16 109.18(12)
B14 B15 B16 108.98(12)
C26 B16 C20 120.99(14)
C26 B16 B15 120.42(14)
C20 B16 B15 58.87(10)
C26 B16 B17 124.71(14)
C20 B16 B17 105.90(12)
B15 B16 B17 107.71(12)
C26 B16 B21 123.69(14)
C20 B16 B21 105.81(12)
B15 B16 B21 59.64(10)
B17 B16 B21 60.42(10)
C26 B16 B12 121.47(14)
C20 B16 B12 59.11(10)
B15 B16 B12 107.49(12)
B17 B16 B12 59.95(10)
B21 B16 B12 108.22(12)
C27 B17 B16 120.64(14)
C27 B17 B12 120.65(14)
B16 B17 B12 60.16(10)
C27 B17 B22 123.22(14)
B16 B17 B22 107.81(12)
B12 B17 B22 107.80(12)
C27 B17 B21 122.23(13)
B16 B17 B21 59.81(10)
B12 B17 B21 107.91(12)
B22 B17 B21 59.97(10)
C27 B17 B18 122.27(13)
B16 B17 B18 107.84(12)
B12 B17 B18 59.71(10)
B22 B17 B18 60.02(10)
B21 B17 B18 107.89(12)
C28 B18 B13 121.35(13)
C28 B18 B12 121.34(14)
B13 B18 B12 60.12(10)
C28 B18 B19 121.57(14)
B13 B18 B19 59.63(10)
B12 B18 B19 108.04(12)
C28 B18 B22 122.65(14)
B13 B18 B22 107.42(12)
B12 B18 B22 107.71(12)
B19 B18 B22 60.09(10)
C28 B18 B17 122.42(14)
B13 B18 B17 107.57(12)
B12 B18 B17 59.77(10)
B19 B18 B17 107.98(12)
B22 B18 B17 59.86(10)
C29 B19 B13 120.38(14)
C29 B19 B14 120.66(14)
B13 B19 B14 60.14(10)
C29 B19 B18 121.62(14)
B13 B19 B18 59.44(10)
B14 B19 B18 107.95(12)
C29 B19 B20 122.95(14)
B13 B19 B20 107.62(12)
B14 B19 B20 59.83(10)
B18 B19 B20 108.05(12)
C29 B19 B22 123.73(14)
B13 B19 B22 107.26(12)
B14 B19 B22 107.74(12)
B18 B19 B22 60.07(10)
B20 B19 B22 59.94(10)
C30 B20 B15 120.48(14)
C30 B20 B14 120.94(14)
B15 B20 B14 59.94(10)
C30 B20 B21 121.43(14)
B15 B20 B21 59.56(9)
B14 B20 B21 107.88(12)
C30 B20 B22 123.58(14)
B15 B20 B22 107.24(12)
B14 B20 B22 107.73(12)
B21 B20 B22 60.00(10)
C30 B20 B19 123.15(14)
B15 B20 B19 107.34(12)
B14 B20 B19 59.68(10)
B21 B20 B19 108.02(12)
B22 B20 B19 60.07(10)
C31 B21 B15 121.04(13)
C31 B21 B16 121.57(13)
B15 B21 B16 60.00(10)
C31 B21 B20 121.06(13)
B15 B21 B20 59.70(10)
B16 B21 B20 108.08(12)
C31 B21 B22 122.71(13)
B15 B21 B22 107.39(12)
B16 B21 B22 107.78(12)
B20 B21 B22 60.05(9)
C31 B21 B17 122.91(13)
B15 B21 B17 107.48(12)
B16 B21 B17 59.77(10)
B20 B21 B17 108.06(11)
B22 B21 B17 59.97(10)
C32 B22 B17 121.45(14)
C32 B22 B21 122.42(13)
B17 B22 B21 60.06(10)
C32 B22 B20 122.34(14)
B17 B22 B20 108.05(12)
B21 B22 B20 59.95(10)
C32 B22 B18 120.95(13)
B17 B22 B18 60.12(10)
B21 B22 B18 108.04(12)
B20 B22 B18 107.90(12)
C32 B22 B19 121.49(13)
B17 B22 B19 107.99(12)
B21 B22 B19 107.91(12)
B20 B22 B19 59.98(10)
B18 B22 B19 59.84(10)
H1B O1 H1C 120.0
C1 S1 C12 103.26(8)
C2 C1 C6 119.44(15)
C2 C1 S1 117.40(13)
C6 C1 S1 123.15(12)
C3 C2 C1 120.01(17)
C3 C2 H2A 120.0
C1 C2 H2A 120.0
C2 C3 C4 120.53(17)
C2 C3 H3A 119.7
C4 C3 H3A 119.7
C5 C4 C3 120.32(17)
C5 C4 H4A 119.8
C3 C4 H4A 119.8
C4 C5 C6 120.14(17)
C4 C5 H5A 119.9
C6 C5 H5A 119.9
N1 C6 C5 118.76(15)
N1 C6 C1 121.70(14)
C5 C6 C1 119.54(15)
N1 C7 C8 118.52(14)
N1 C7 C12 121.98(14)
C8 C7 C12 119.50(15)
C9 C8 C7 120.00(16)
C9 C8 H8A 120.0
C7 C8 H8A 120.0
C8 C9 C10 120.48(16)
C8 C9 H9A 119.8
C10 C9 H9A 119.8
C11 C10 C9 120.56(16)
C11 C10 H10B 119.7
C9 C10 H10B 119.7
C10 C11 C12 119.94(16)
C10 C11 H11B 120.0
C12 C11 H11B 120.0
C11 C12 C7 119.52(15)
C11 C12 S1 117.60(12)
C7 C12 S1 122.87(12)
C6 N1 C7 127.01(13)
C6 N1 H1A 116.5
C7 N1 H1A 116.5

loop_
_geom_bond_atom_site_label_1
_geom_bond_atom_site_label_2
_geom_bond_distance
C21 C20 1.542(2)
C21 H21A 0.9800
C21 H21B 0.9800
C21 H21C 0.9800
C22 B12 1.591(2)
C22 H22A 0.9800
C22 H22B 0.9800
C22 H22C 0.9800
C23 B13 1.592(2)
C23 H23A 0.9800
C23 H23B 0.9800
C23 H23C 0.9800
C24 B14 1.595(2)
C24 H24A 0.9800
C24 H24B 0.9800
C24 H24C 0.9800
C25 B15 1.591(2)
C25 H25A 0.9800
C25 H25B 0.9800
C25 H25C 0.9800
C26 B16 1.594(2)
C26 H26A 0.9800
C26 H26B 0.9800
C26 H26C 0.9800
C26 H26D 0.9800
C26 H26E 0.9800
C26 H26F 0.9800
C27 B17 1.604(2)
C27 H27A 0.9800
C27 H27B 0.9800
C27 H27C 0.9800
C28 B18 1.607(2)
C28 H28A 0.9800
C28 H28B 0.9800
C28 H28C 0.9800
C29 B19 1.602(2)
C29 H29A 0.9800
C29 H29B 0.9800
C29 H29C 0.9800
C30 B20 1.604(2)
C30 H30A 0.9800
C30 H30B 0.9800
C30 H30C 0.9800
C31 B21 1.602(2)
C31 H31A 0.9800
C31 H31B 0.9800
C31 H31C 0.9800
C31 H31D 0.9800
C31 H31E 0.9800
C31 H31F 0.9800
C32 B22 1.602(2)
C32 H32A 0.9800
C32 H32B 0.9800
C32 H32C 0.9800
C32 H32D 0.9800
C32 H32E 0.9800
C32 H32F 0.9800
C20 B15 1.724(2)
C20 B13 1.728(2)
C20 B12 1.736(2)
C20 B16 1.737(2)
C20 B14 1.737(2)
B12 B13 1.772(2)
B12 B18 1.778(3)
B12 B17 1.779(2)
B12 B16 1.782(3)
B13 B18 1.760(2)
B13 B19 1.763(3)
B13 B14 1.773(2)
B14 B15 1.771(2)
B14 B19 1.774(2)
B14 B20 1.777(2)
B15 B21 1.765(2)
B15 B20 1.768(2)
B15 B16 1.772(2)
B16 B17 1.777(2)
B16 B21 1.778(2)
B17 B22 1.787(3)
B17 B21 1.789(2)
B17 B18 1.792(2)
B18 B19 1.786(3)
B18 B22 1.790(2)
B19 B20 1.789(3)
B19 B22 1.791(2)
B20 B21 1.786(2)
B20 B22 1.788(2)
B21 B22 1.787(2)
O1 H1B 0.8501
O1 H1C 0.8500
S1 C1 1.7273(17)
S1 C12 1.7273(17)
C1 C2 1.401(2)
C1 C6 1.415(2)
C2 C3 1.377(3)
C2 H2A 0.9500
C3 C4 1.405(3)
C3 H3A 0.9500
C4 C5 1.371(3)
C4 H4A 0.9500
C5 C6 1.405(2)
C5 H5A 0.9500
C6 N1 1.364(2)
C7 N1 1.367(2)
C7 C8 1.407(2)
C7 C12 1.414(2)
C8 C9 1.368(3)
C8 H8A 0.9500
C9 C10 1.402(3)
C9 H9A 0.9500
C10 C11 1.376(3)
C10 H10B 0.9500
C11 C12 1.399(2)
C11 H11B 0.9500
N1 H1A 0.8800
